data_7000511
loop_
_publ_author_name
'Deng, Zhao-Peng'
'Zhu, Zhi-Biao'
'Gao, Shan'
'Huo, Li-Hua'
'Zhao, Hui'

_publ_section_title
;
 The first continuous silver polyhedra framework containing four kinds
 of coordination spheres
;
_journal_issue 8
_journal_name_full 'Dalton Transactions'
_journal_page_first 1290
_journal_paper_doi 10.1039/b819705a
_journal_year 2009
_chemical_formula_moiety 'C15 H14 Ag5 N5 O19 S3'
_chemical_formula_sum 'C15 H14 Ag5 N5 O19 S3'
_chemical_formula_weight 1203.84
_chemical_name_systematic
;
?
;
_space_group_IT_number 2
_symmetry_cell_setting triclinic
_symmetry_space_group_name_Hall '-P 1'
_symmetry_space_group_name_H-M 'P -1'
_atom_sites_solution_hydrogens geom
_atom_sites_solution_primary direct
_atom_sites_solution_secondary difmap
_audit_creation_method SHELXL-97
_cell_angle_alpha 110.76(3)
_cell_angle_beta 105.50(3)
_cell_angle_gamma 106.24(3)
_cell_formula_units_Z 2
_cell_length_a 11.622(2)
_cell_length_b 11.817(2)
_cell_length_c 12.037(2)
_cell_measurement_reflns_used 12201
_cell_measurement_temperature 295(2)
_cell_measurement_theta_max 27.45
_cell_measurement_theta_min 3.03
_cell_volume 1354.9(8)
_computing_cell_refinement RAPID-AUTO
_computing_data_collection 'RAPID-AUTO (Rigaku Corporation, 1998)'
_computing_data_reduction 'CrystalStructure (Rigaku/MSC and Rigaku Corporation, 2002)'
_computing_molecular_graphics 'ORTEP-II (Johnson, 1976)'
_computing_publication_material SHELXL-97
_computing_structure_refinement 'SHELXL-97 (Sheldrick, 1997)'
_computing_structure_solution 'SHELXS-97 (Sheldrick, 1997)'
_diffrn_ambient_temperature 295(2)
_diffrn_detector_area_resol_mean 10.000
_diffrn_measured_fraction_theta_full 0.987
_diffrn_measured_fraction_theta_max 0.987
_diffrn_measurement_device_type 'Rigaku RAXIS-RAPID'
_diffrn_measurement_method '\w scan'
_diffrn_radiation_monochromator graphite
_diffrn_radiation_source 'fine-focus sealed tube'
_diffrn_radiation_type MoK\a
_diffrn_radiation_wavelength 0.71073
_diffrn_reflns_av_R_equivalents 0.0254
_diffrn_reflns_av_sigmaI/netI 0.0315
_diffrn_reflns_limit_h_max 15
_diffrn_reflns_limit_h_min -15
_diffrn_reflns_limit_k_max 15
_diffrn_reflns_limit_k_min -15
_diffrn_reflns_limit_l_max 14
_diffrn_reflns_limit_l_min -15
_diffrn_reflns_number 13373
_diffrn_reflns_theta_full 27.46
_diffrn_reflns_theta_max 27.46
_diffrn_reflns_theta_min 3.03
_diffrn_standards_decay_% 0
_diffrn_standards_interval_count 0
_diffrn_standards_interval_time 0
_diffrn_standards_number 0
_exptl_absorpt_coefficient_mu 3.881
_exptl_absorpt_correction_T_max 0.446
_exptl_absorpt_correction_T_min 0.285
_exptl_absorpt_correction_type multi-scan
_exptl_absorpt_process_details 'ABSCOR (Higashi, 1995)'
_exptl_crystal_colour colorless
_exptl_crystal_density_diffrn 2.951
_exptl_crystal_density_method 'not measured'
_exptl_crystal_description prism
_exptl_crystal_F_000 1148
_exptl_crystal_size_max 0.34
_exptl_crystal_size_mid 0.28
_exptl_crystal_size_min 0.21
_refine_diff_density_max 1.213
_refine_diff_density_min -1.694
_refine_diff_density_rms 0.147
_refine_ls_extinction_method none
_refine_ls_goodness_of_fit_ref 1.067
_refine_ls_hydrogen_treatment mixed
_refine_ls_matrix_type full
_refine_ls_number_parameters 430
_refine_ls_number_reflns 6134
_refine_ls_number_restraints 3
_refine_ls_restrained_S_all 1.066
_refine_ls_R_factor_all 0.0364
_refine_ls_R_factor_gt 0.0328
_refine_ls_shift/su_max 0.001
_refine_ls_shift/su_mean 0.000
_refine_ls_structure_factor_coef Fsqd
_refine_ls_weighting_details 'calc w=1/[\s^2^(Fo^2^)+(0.0481P)^2^+3.9936P] where P=(Fo^2^+2Fc^2^)/3'
_refine_ls_weighting_scheme calc
_refine_ls_wR_factor_gt 0.0941
_refine_ls_wR_factor_ref 0.0965
_reflns_number_gt 5572
_reflns_number_total 6134
_reflns_threshold_expression I>2\s(I)
_cod_data_source_file b819705a.txt
_cod_data_source_block z
_cod_depositor_comments
;
The following automatic conversions were performed:
'_symmetry_cell_setting' value 'Triclinic' changed to 'triclinic'
according to '/home/saulius/struct/CIF-dictionaries/cif_core.dic'
dictionary named 'cif_core.dic' version 2.4.1 from 2010-06-29.

Automatic conversion script
Id: cif_fix_enum 1527 2010-12-29 10:47:43Z saulius 
;
_cod_database_code 7000511

loop_
_symmetry_equiv_pos_as_xyz
'x, y, z'
'-x, -y, -z'

loop_
_atom_site_label
_atom_site_type_symbol
_atom_site_fract_x
_atom_site_fract_y
_atom_site_fract_z
_atom_site_U_iso_or_equiv
_atom_site_adp_type
_atom_site_occupancy
_atom_site_symmetry_multiplicity
_atom_site_calc_flag
_atom_site_refinement_flags
_atom_site_disorder_assembly
_atom_site_disorder_group
Ag1 Ag 0.66295(4) 0.03696(4) 0.14790(4) 0.03943(11) Uani 1 1 d . . .
Ag2 Ag 0.45629(4) 0.22039(4) 0.23673(4) 0.04494(12) Uani 1 1 d . . .
Ag3 Ag 0.64017(3) 0.57959(4) 0.50002(4) 0.03291(10) Uani 1 1 d . . .
Ag4 Ag 0.00143(4) 0.30960(4) 0.24249(4) 0.03882(11) Uani 1 1 d . . .
Ag5 Ag -0.18178(3) 0.39507(3) 0.40533(3) 0.02967(9) Uani 1 1 d . . .
S1 S 0.64316(12) 0.24982(11) 0.04545(11) 0.0320(2) Uani 1 1 d . . .
S2 S 0.59486(9) 0.32410(10) 0.56910(10) 0.02230(19) Uani 1 1 d . . .
S3 S 0.03351(10) 0.24113(10) 0.47788(10) 0.0237(2) Uani 1 1 d . . .
O1W O 0.2682(4) 0.0185(5) 0.1796(4) 0.0557(11) Uani 1 1 d D . .
H1W1 H 0.239(7) -0.045(5) 0.104(3) 0.083 Uiso 1 1 d D . .
H1W2 H 0.219(6) 0.060(7) 0.181(7) 0.083 Uiso 1 1 d D . .
O1 O 0.5153(4) 0.1672(4) 0.0313(4) 0.0464(9) Uani 1 1 d . . .
O2 O 0.7472(4) 0.2615(4) 0.1538(4) 0.0433(8) Uani 1 1 d . . .
O3 O 0.6621(6) 0.2090(4) -0.0737(4) 0.0635(13) Uani 1 1 d . . .
O4 O 0.6166(3) 0.4317(3) 0.2828(3) 0.0290(6) Uani 1 1 d . . .
O5 O 0.6926(3) 0.4174(3) 0.5523(4) 0.0343(7) Uani 1 1 d . . .
O6 O 0.4622(3) 0.2781(3) 0.4710(3) 0.0336(7) Uani 1 1 d . . .
O7 O 0.6026(4) 0.3718(4) 0.6995(3) 0.0394(8) Uani 1 1 d . . .
O8 O 0.6168(3) 0.1446(3) 0.3238(3) 0.0320(7) Uani 1 1 d . . .
O9 O -0.0894(3) 0.2198(3) 0.3819(3) 0.0317(7) Uani 1 1 d . . .
O10 O 0.1422(3) 0.3569(3) 0.5004(3) 0.0345(7) Uani 1 1 d . . .
O11 O 0.0606(4) 0.1247(4) 0.4503(4) 0.0404(8) Uani 1 1 d . . .
O12 O -0.0101(3) 0.4797(3) 0.6365(3) 0.0288(6) Uani 1 1 d . . .
O13 O 0.1364(4) 0.3357(4) 0.1057(4) 0.0443(9) Uani 1 1 d . . .
O14 O 0.2045(4) 0.2706(4) 0.2468(3) 0.0421(8) Uani 1 1 d . . .
O15 O 0.3115(4) 0.3014(4) 0.1302(4) 0.0442(9) Uani 1 1 d . . .
O16 O -0.1375(5) 0.0632(4) 0.0900(4) 0.0514(10) Uani 1 1 d . . .
O17 O -0.1858(4) -0.0819(4) 0.1590(4) 0.0467(9) Uani 1 1 d . . .
O18 O -0.0103(4) -0.0359(4) 0.1231(5) 0.0513(10) Uani 1 1 d . . .
N1 N 0.6715(4) 0.5896(4) 0.0410(4) 0.0373(9) Uani 1 1 d . . .
H1N H 0.6853 0.6246 -0.0085 0.045 Uiso 1 1 calc R . .
N2 N 0.6872(4) 0.0402(4) 0.6146(4) 0.0340(9) Uani 1 1 d . . .
H2N H 0.6993 0.0156 0.6744 0.041 Uiso 1 1 calc R . .
N3 N -0.0010(4) 0.2258(4) 0.7917(4) 0.0315(8) Uani 1 1 d . . .
H3N H 0.0042 0.1744 0.8267 0.038 Uiso 1 1 calc R . .
N4 N 0.2174(4) 0.3029(4) 0.1609(4) 0.0302(8) Uani 1 1 d . . .
N5 N -0.1107(4) -0.0185(4) 0.1238(4) 0.0356(9) Uani 1 1 d . . .
C1 C 0.6688(5) 0.4680(5) 0.0126(5) 0.0339(10) Uani 1 1 d . . .
H1 H 0.6807 0.4223 -0.0611 0.041 Uiso 1 1 calc R . .
C2 C 0.6488(4) 0.4105(4) 0.0900(4) 0.0251(8) Uani 1 1 d . . .
C3 C 0.6323(4) 0.4791(4) 0.2056(4) 0.0237(8) Uani 1 1 d . . .
C4 C 0.6349(4) 0.6077(5) 0.2286(5) 0.0328(9) Uani 1 1 d . . .
H4 H 0.6239 0.6576 0.3013 0.039 Uiso 1 1 calc R . .
C5 C 0.6529(5) 0.6576(5) 0.1464(5) 0.0382(11) Uani 1 1 d . . .
H5 H 0.6525 0.7405 0.1627 0.046 Uiso 1 1 calc R . .
C6 C 0.6524(4) 0.1431(4) 0.6303(4) 0.0278(8) Uani 1 1 d . . .
H6 H 0.6433 0.1874 0.7063 0.033 Uiso 1 1 calc R . .
C7 C 0.6303(4) 0.1825(4) 0.5354(4) 0.0216(7) Uani 1 1 d . . .
C8 C 0.6403(4) 0.1140(4) 0.4158(4) 0.0236(8) Uani 1 1 d . . .
C9 C 0.6819(5) 0.0093(5) 0.4098(5) 0.0340(10) Uani 1 1 d . . .
H9 H 0.6945 -0.0365 0.3366 0.041 Uiso 1 1 calc R . .
C10 C 0.7033(4) -0.0246(5) 0.5057(5) 0.0344(10) Uani 1 1 d . . .
H10 H 0.7295 -0.0936 0.4976 0.041 Uiso 1 1 calc R . .
C11 C 0.0179(4) 0.2010(4) 0.6818(4) 0.0271(8) Uani 1 1 d . . .
H11 H 0.0348 0.1275 0.6437 0.033 Uiso 1 1 calc R . .
C12 C 0.0128(4) 0.2823(4) 0.6251(4) 0.0222(7) Uani 1 1 d . . .
C13 C -0.0103(4) 0.3985(4) 0.6834(4) 0.0241(8) Uani 1 1 d . . .
C14 C -0.0342(5) 0.4152(5) 0.7971(4) 0.0331(9) Uani 1 1 d . . .
H14 H -0.0543 0.4857 0.8370 0.040 Uiso 1 1 calc R . .
C15 C -0.0281(5) 0.3307(5) 0.8483(4) 0.0351(10) Uani 1 1 d . . .
H15 H -0.0428 0.3449 0.9233 0.042 Uiso 1 1 calc R . .

loop_
_atom_site_aniso_label
_atom_site_aniso_U_11
_atom_site_aniso_U_22
_atom_site_aniso_U_33
_atom_site_aniso_U_23
_atom_site_aniso_U_13
_atom_site_aniso_U_12
Ag1 0.0499(2) 0.0318(2) 0.0362(2) 0.01279(16) 0.02102(18) 0.01702(17)
Ag2 0.0383(2) 0.0475(2) 0.0533(2) 0.0330(2) 0.01358(18) 0.01605(18)
Ag3 0.03425(18) 0.03432(19) 0.0405(2) 0.01882(16) 0.01941(16) 0.02220(15)
Ag4 0.0527(2) 0.0345(2) 0.0483(2) 0.02381(17) 0.03248(19) 0.02619(18)
Ag5 0.02910(17) 0.03087(18) 0.03257(18) 0.01604(14) 0.01307(14) 0.01496(14)
S1 0.0434(6) 0.0267(5) 0.0259(5) 0.0112(4) 0.0137(5) 0.0163(5)
S2 0.0231(4) 0.0224(5) 0.0244(5) 0.0117(4) 0.0105(4) 0.0117(4)
S3 0.0244(4) 0.0224(5) 0.0256(5) 0.0115(4) 0.0100(4) 0.0113(4)
O1W 0.052(2) 0.061(3) 0.038(2) 0.027(2) 0.0088(19) 0.006(2)
O1 0.045(2) 0.0292(18) 0.042(2) 0.0089(15) 0.0107(17) 0.0014(16)
O2 0.048(2) 0.044(2) 0.047(2) 0.0259(17) 0.0158(18) 0.0304(18)
O3 0.118(4) 0.054(3) 0.040(2) 0.0223(19) 0.047(3) 0.049(3)
O4 0.0325(15) 0.0275(15) 0.0259(14) 0.0139(12) 0.0122(13) 0.0091(13)
O5 0.0358(17) 0.0271(16) 0.054(2) 0.0256(15) 0.0260(16) 0.0164(14)
O6 0.0265(15) 0.0317(17) 0.0386(17) 0.0136(14) 0.0060(14) 0.0173(13)
O7 0.051(2) 0.0399(19) 0.0314(17) 0.0132(15) 0.0223(16) 0.0237(17)
O8 0.0387(17) 0.0414(18) 0.0271(15) 0.0189(14) 0.0162(14) 0.0249(15)
O9 0.0297(15) 0.0332(17) 0.0260(15) 0.0124(13) 0.0048(13) 0.0126(13)
O10 0.0291(15) 0.0356(17) 0.0408(18) 0.0191(15) 0.0194(14) 0.0092(14)
O11 0.054(2) 0.0360(18) 0.0439(19) 0.0191(16) 0.0240(17) 0.0307(17)
O12 0.0348(16) 0.0250(15) 0.0333(16) 0.0171(13) 0.0142(14) 0.0166(13)
O13 0.045(2) 0.052(2) 0.0428(19) 0.0235(17) 0.0125(17) 0.0334(18)
O14 0.055(2) 0.043(2) 0.0314(17) 0.0211(16) 0.0194(17) 0.0182(18)
O15 0.0427(19) 0.063(2) 0.058(2) 0.044(2) 0.0307(19) 0.0341(19)
O16 0.082(3) 0.045(2) 0.041(2) 0.0252(18) 0.022(2) 0.041(2)
O17 0.046(2) 0.0355(19) 0.058(2) 0.0218(18) 0.0238(19) 0.0139(17)
O18 0.057(2) 0.052(2) 0.074(3) 0.042(2) 0.040(2) 0.034(2)
N1 0.035(2) 0.041(2) 0.045(2) 0.033(2) 0.0142(18) 0.0119(18)
N2 0.0288(18) 0.034(2) 0.045(2) 0.0298(19) 0.0088(17) 0.0121(16)
N3 0.0334(19) 0.037(2) 0.0342(19) 0.0264(17) 0.0122(16) 0.0169(17)
N4 0.0342(19) 0.0301(19) 0.0250(17) 0.0117(15) 0.0102(16) 0.0150(16)
N5 0.046(2) 0.0278(19) 0.0300(19) 0.0115(16) 0.0106(18) 0.0189(18)
C1 0.035(2) 0.041(3) 0.029(2) 0.021(2) 0.0125(19) 0.015(2)
C2 0.0237(18) 0.025(2) 0.0254(19) 0.0128(16) 0.0065(16) 0.0104(16)
C3 0.0166(16) 0.0226(19) 0.0256(19) 0.0104(16) 0.0042(15) 0.0050(15)
C4 0.031(2) 0.027(2) 0.041(2) 0.0161(19) 0.015(2) 0.0129(18)
C5 0.033(2) 0.028(2) 0.054(3) 0.024(2) 0.014(2) 0.0112(19)
C6 0.0236(19) 0.031(2) 0.029(2) 0.0186(18) 0.0072(17) 0.0088(17)
C7 0.0182(16) 0.0215(18) 0.0267(19) 0.0132(16) 0.0081(15) 0.0085(14)
C8 0.0214(17) 0.0230(19) 0.028(2) 0.0129(16) 0.0103(16) 0.0099(15)
C9 0.037(2) 0.027(2) 0.044(3) 0.016(2) 0.020(2) 0.0192(19)
C10 0.029(2) 0.028(2) 0.055(3) 0.024(2) 0.017(2) 0.0168(18)
C11 0.0252(19) 0.024(2) 0.031(2) 0.0152(17) 0.0071(17) 0.0108(16)
C12 0.0193(17) 0.0203(18) 0.0233(18) 0.0100(15) 0.0046(15) 0.0073(15)
C13 0.0210(17) 0.0224(19) 0.0265(19) 0.0115(16) 0.0066(16) 0.0086(15)
C14 0.040(2) 0.031(2) 0.028(2) 0.0121(18) 0.012(2) 0.018(2)
C15 0.039(2) 0.045(3) 0.025(2) 0.018(2) 0.0119(19) 0.020(2)

loop_
_atom_type_symbol
_atom_type_description
_atom_type_scat_dispersion_real
_atom_type_scat_dispersion_imag
_atom_type_scat_source
C C 0.0033 0.0016 'International Tables Vol C Tables 4.2.6.8 and 6.1.1.4'
H H 0.0000 0.0000 'International Tables Vol C Tables 4.2.6.8 and 6.1.1.4'
N N 0.0061 0.0033 'International Tables Vol C Tables 4.2.6.8 and 6.1.1.4'
O O 0.0106 0.0060 'International Tables Vol C Tables 4.2.6.8 and 6.1.1.4'
S S 0.1246 0.1234 'International Tables Vol C Tables 4.2.6.8 and 6.1.1.4'
Ag Ag -0.8971 1.1015 'International Tables Vol C Tables 4.2.6.8 and 6.1.1.4'

loop_
_geom_angle_atom_site_label_1
_geom_angle_atom_site_label_2
_geom_angle_atom_site_label_3
_geom_angle
_geom_angle_site_symmetry_1
_geom_angle_site_symmetry_3
_geom_angle_publ_flag
O8 Ag1 O1 116.18(13) . 2_655 ?
O8 Ag1 O2 85.30(12) . . ?
O1 Ag1 O2 127.03(13) 2_655 . ?
O8 Ag1 O17 123.29(12) . 1_655 ?
O1 Ag1 O17 90.38(14) 2_655 1_655 ?
O2 Ag1 O17 118.60(12) . 1_655 ?
O8 Ag1 O16 137.70(13) . 1_655 ?
O1 Ag1 O16 105.96(14) 2_655 1_655 ?
O2 Ag1 O16 71.79(12) . 1_655 ?
O1 Ag1 O2 50.35(12) . . ?
O1 Ag1 O8 81.85(12) . . ?
O1 Ag1 O9 115.76(12) . 1_655 ?
O1 Ag1 O16 107.31(12) . 1_655 ?
O1 Ag1 O17 153.79(12) . 1_655 ?
O1 Ag1 O1 83.59(12) . 2_655 ?
O2 Ag1 O9 70.23(12) . 1_655 ?
O9 Ag1 O1 160.64(13) 1_655 2_655 ?
O9 Ag1 O16 68.79(14) 1_655 1_655 ?
O9 Ag1 O17 71.86(14) 1_655 1_655 ?
O8 Ag1 O9 70.13(12) . 1_655 ?
O17 Ag1 O16 50.04(12) 1_655 1_655 ?
O1 Ag2 O1W 105.91(15) . . ?
O1 Ag2 O4 75.33(13) . . ?
O1 Ag2 O6 164.36(12) . . ?
O1 Ag2 O8 87.87(13) . . ?
O1 Ag2 O15 84.60(15) . . ?
O4 Ag2 O8 95.50(12) . . ?
O4 Ag2 O15 79.75(12) . . ?
O4 Ag2 O6 99.50(12) . . ?
O8 Ag2 O6 77.84(11) . . ?
O8 Ag2 O15 171.90(11) . . ?
O4 Ag2 O1W 171.20(14) . . ?
O8 Ag2 O1W 93.26(14) . . ?
O15 Ag2 O1W 91.65(15) . . ?
O15 Ag2 O6 109.29(13) . . ?
O6 Ag2 O1W 81.51(13) . . ?
O6 Ag3 O5 147.47(12) 2_666 . ?
O6 Ag3 O10 122.65(12) 2_666 2_666 ?
O5 Ag3 O10 82.78(11) . 2_666 ?
O6 Ag3 O4 122.03(11) 2_666 . ?
O5 Ag3 O4 82.50(11) . . ?
O5 Ag3 O14 79.50(14) . 2_666 ?
O10 Ag3 O4 72.91(12) 2_666 . ?
O14 Ag3 O4 147.11(11) 2_666 . ?
O6 Ag3 O14 86.29(13) 2_666 2_666 ?
O10 Ag3 O14 77.69(13) 2_666 2_666 ?
O6 Ag3 Ag3 73.36(9) 2_666 2_666 ?
O5 Ag3 Ag3 81.49(8) . 2_666 ?
O10 Ag3 Ag3 163.83(8) 2_666 2_666 ?
O4 Ag3 Ag3 101.25(9) . 2_666 ?
O2 Ag4 O12 78.82(14) 1_455 2_566 ?
O2 Ag4 O13 121.43(15) 1_455 . ?
O12 Ag4 O14 122.58(12) 2_566 . ?
O12 Ag4 O16 148.15(13) 2_566 . ?
O14 Ag4 O16 89.24(14) . . ?
O12 Ag4 O9 91.00(11) 2_566 . ?
O14 Ag4 O9 108.87(11) . . ?
O16 Ag4 O9 75.67(12) . . ?
O12 Ag4 O13 107.58(12) 2_566 . ?
O14 Ag4 O13 49.88(11) . . ?
O16 Ag4 O13 93.75(14) . . ?
O2 Ag4 O14 157.61(15) 1_455 . ?
O2 Ag4 O16 69.82(15) 1_455 . ?
O9 Ag4 O2 74.44(13) . 1_455 ?
O9 Ag4 O13 157.11(11) . . ?
O10 Ag4 O9 52.17(11) . . ?
O14 Ag4 O10 72.85(11) . . ?
O10 Ag4 O13 116.88(12) . . ?
O10 Ag4 O16 111.60(12) . . ?
O12 Ag4 O10 79.95(11) 2_566 . ?
O2 Ag4 O10 121.49(12) 1_455 . ?
O2 Ag5 O12 146.95(12) 1_455 . ?
O2 Ag5 O10 117.72(12) 1_455 2_566 ?
O2 Ag5 O12 75.74(13) 1_455 2_566 ?
O2 Ag5 O5 133.85(13) 1_455 1_455 ?
O2 Ag5 O4 71.56(12) 1_455 1_455 ?
O2 Ag5 O8 74.23(12) 1_455 1_455 ?
O2 Ag5 O9 75.66(13) 1_455 . ?
O4 Ag5 O9 141.29(12) 1_455 . ?
O4 Ag5 O12 140.85(11) 1_455 . ?
O4 Ag5 O10 67.44(12) 1_455 2_566 ?
O4 Ag5 O12 104.59(12) 1_455 2_566 ?
O4 Ag5 O5 75.76(12) 1_455 1_455 ?
O4 Ag5 O8 81.88(11) 1_455 1_455 ?
O8 Ag5 O9 69.66(11) 1_455 . ?
O8 Ag5 O12 110.16(10) 1_455 . ?
O8 Ag5 O10 138.84(11) 1_455 2_566 ?
O8 Ag5 O12 145.32(12) 1_455 2_566 ?
O8 Ag5 O5 69.62(12) 1_455 1_455 ?
O9 Ag5 O5 115.59(10) . 1_455 ?
O9 Ag5 O12 75.62(10) . . ?
O5 Ag5 O12 74.35(11) 1_455 . ?
O9 Ag5 O12 86.44(10) . 2_566 ?
O5 Ag5 O12 145.04(10) 1_455 2_566 ?
O12 Ag5 O12 86.49(11) . 2_566 ?
O9 Ag5 O10 149.22(10) . 2_566 ?
O5 Ag5 O10 76.47(10) 1_455 2_566 ?
O12 Ag5 O10 81.36(11) . 2_566 ?
O12 Ag5 O10 71.86(10) 2_566 2_566 ?
O3 S1 O2 113.5(3) . . ?
O3 S1 O1 113.5(3) . . ?
O2 S1 O1 110.2(2) . . ?
O3 S1 C2 106.7(2) . . ?
O2 S1 C2 106.0(2) . . ?
O1 S1 C2 106.3(2) . . ?
O7 S2 O5 113.8(2) . . ?
O7 S2 O6 113.1(2) . . ?
O5 S2 O6 110.9(2) . . ?
O7 S2 C7 106.4(2) . . ?
O5 S2 C7 105.90(18) . . ?
O6 S2 C7 106.08(19) . . ?
O11 S3 O10 113.1(2) . . ?
O11 S3 O9 114.3(2) . . ?
O10 S3 O9 110.5(2) . . ?
O11 S3 C12 106.4(2) . . ?
O10 S3 C12 106.4(2) . . ?
O9 S3 C12 105.42(19) . . ?
Ag2 O1W H1W1 116(6) . . ?
Ag2 O1W H1W2 91(6) . . ?
H1W1 O1W H1W2 109(7) . . ?
S1 O1 Ag1 132.5(2) . 2_655 ?
S1 O2 Ag1 103.9(2) . . ?
C3 O4 Ag2 129.4(3) . . ?
C3 O4 Ag3 119.4(3) . . ?
Ag2 O4 Ag3 101.79(11) . . ?
S2 O5 Ag3 118.53(18) . . ?
S2 O5 Ag5 135.0(2) . 1_655 ?
Ag3 O5 Ag5 90.09(11) . 1_655 ?
S2 O6 Ag3 118.04(19) . 2_666 ?
C8 O8 Ag1 117.3(3) . . ?
C8 O8 Ag2 133.0(3) . . ?
Ag1 O8 Ag2 104.49(12) . . ?
S3 O9 Ag5 123.93(18) . . ?
S3 O9 Ag4 99.63(16) . . ?
Ag5 O9 Ag4 82.45(10) . . ?
S3 O10 Ag3 140.5(2) . 2_666 ?
S3 O10 Ag5 130.21(19) . 2_566 ?
Ag3 O10 Ag5 88.88(11) 2_666 2_566 ?
C13 O12 Ag4 121.3(3) . 2_566 ?
C13 O12 Ag5 118.9(3) . . ?
Ag4 O12 Ag5 104.32(11) 2_566 . ?
C13 O12 Ag5 125.5(3) . 2_566 ?
Ag4 O12 Ag5 86.17(10) 2_566 2_566 ?
Ag5 O12 Ag5 93.51(10) . 2_566 ?
N4 O13 Ag4 93.3(3) . . ?
N4 O14 Ag4 96.6(3) . . ?
N4 O15 Ag2 116.3(3) . . ?
N5 O16 Ag4 118.1(3) . . ?
N5 O16 Ag1 94.7(3) . 1_455 ?
Ag4 O16 Ag1 98.99(14) . 1_455 ?
N5 O17 Ag1 95.8(3) . 1_455 ?
C1 N1 C5 120.7(4) . . ?
C1 N1 H1N 119.6 . . ?
C5 N1 H1N 119.6 . . ?
C6 N2 C10 120.8(4) . . ?
C6 N2 H2N 119.6 . . ?
C10 N2 H2N 119.6 . . ?
C11 N3 C15 121.0(4) . . ?
C11 N3 H3N 119.5 . . ?
C15 N3 H3N 119.5 . . ?
O13 N4 O15 119.7(4) . . ?
O13 N4 O14 120.1(4) . . ?
O15 N4 O14 120.1(4) . . ?
O18 N5 O17 120.1(4) . . ?
O18 N5 O16 120.6(4) . . ?
O17 N5 O16 119.3(4) . . ?
N1 C1 C2 121.1(5) . . ?
N1 C1 H1 119.5 . . ?
C2 C1 H1 119.5 . . ?
C1 C2 C3 121.0(4) . . ?
C1 C2 S1 118.8(4) . . ?
C3 C2 S1 120.3(3) . . ?
O4 C3 C4 121.7(4) . . ?
O4 C3 C2 123.6(4) . . ?
C4 C3 C2 114.7(4) . . ?
C5 C4 C3 121.1(5) . . ?
C5 C4 H4 119.4 . . ?
C3 C4 H4 119.4 . . ?
N1 C5 C4 121.4(5) . . ?
N1 C5 H5 119.3 . . ?
C4 C5 H5 119.3 . . ?
N2 C6 C7 120.7(4) . . ?
N2 C6 H6 119.7 . . ?
C7 C6 H6 119.7 . . ?
C6 C7 C8 121.0(4) . . ?
C6 C7 S2 117.3(3) . . ?
C8 C7 S2 121.7(3) . . ?
O8 C8 C7 123.0(4) . . ?
O8 C8 C9 122.6(4) . . ?
C7 C8 C9 114.3(4) . . ?
C10 C9 C8 122.3(4) . . ?
C10 C9 H9 118.9 . . ?
C8 C9 H9 118.9 . . ?
C9 C10 N2 120.9(4) . . ?
C9 C10 H10 119.6 . . ?
N2 C10 H10 119.6 . . ?
N3 C11 C12 120.9(4) . . ?
N3 C11 H11 119.5 . . ?
C12 C11 H11 119.5 . . ?
C11 C12 C13 120.8(4) . . ?
C11 C12 S3 118.6(3) . . ?
C13 C12 S3 120.6(3) . . ?
O12 C13 C14 122.6(4) . . ?
O12 C13 C12 122.6(4) . . ?
C14 C13 C12 114.8(4) . . ?
C15 C14 C13 121.4(4) . . ?
C15 C14 H14 119.3 . . ?
C13 C14 H14 119.3 . . ?
C14 C15 N3 121.0(4) . . ?
C14 C15 H15 119.5 . . ?
N3 C15 H15 119.5 . . ?

loop_
_geom_bond_atom_site_label_1
_geom_bond_atom_site_label_2
_geom_bond_distance
_geom_bond_site_symmetry_2
_geom_bond_publ_flag
Ag1 O8 2.338(3) . ?
Ag1 O1 2.428(4) 2_655 ?
Ag1 O1 3.001(5) . ?
Ag1 O2 2.526(4) . ?
Ag1 O9 2.960(5) 1_655 ?
Ag1 O17 2.544(4) 1_655 ?
Ag1 O16 2.565(5) 1_655 ?
Ag2 O1 2.651(3) . ?
Ag2 O4 2.425(3) . ?
Ag2 O6 2.632(3) . ?
Ag2 O8 2.436(3) . ?
Ag2 O15 2.452(4) . ?
Ag2 O1W 2.462(5) . ?
Ag3 O6 2.300(3) 2_666 ?
Ag3 O5 2.396(3) . ?
Ag3 O10 2.430(3) 2_666 ?
Ag3 O14 2.670(3) 2_666 ?
Ag3 O4 2.465(3) . ?
Ag3 Ag3 3.2748(8) 2_666 ?
Ag4 O12 2.354(3) 2_566 ?
Ag4 O14 2.519(4) . ?
Ag4 O16 2.540(5) . ?
Ag4 O9 2.577(3) . ?
Ag4 O10 2.858(5) . ?
Ag4 O13 2.596(4) . ?
Ag4 O2 2.672(4) 1_455 ?
Ag4 Ag5 3.3802(8) . ?
Ag5 O9 2.552(3) . ?
Ag5 O5 2.568(3) 1_455 ?
Ag5 O12 2.582(3) . ?
Ag5 O12 2.588(3) 2_566 ?
Ag5 O10 2.588(4) 2_566 ?
Ag5 O2 2.624(4) 1_455 ?
Ag5 O4 2.651(4) 1_455 ?
Ag5 O8 2.836(3) 1_455 ?
S1 O3 1.441(4) . ?
S1 O2 1.456(4) . ?
S1 O1 1.458(4) . ?
S1 C2 1.757(4) . ?
S2 O7 1.434(3) . ?
S2 O5 1.458(3) . ?
S2 O6 1.473(3) . ?
S2 C7 1.768(4) . ?
S3 O11 1.441(3) . ?
S3 O10 1.459(3) . ?
S3 O9 1.465(3) . ?
S3 C12 1.766(4) . ?
O1W H1W1 0.85(4) . ?
O1W H1W2 0.85(8) . ?
O1 Ag1 2.428(4) 2_655 ?
O4 C3 1.269(5) . ?
O5 Ag5 2.568(3) 1_655 ?
O6 Ag3 2.300(3) 2_666 ?
O8 C8 1.269(5) . ?
O10 Ag3 2.430(3) 2_666 ?
O10 Ag5 2.588(4) 2_566 ?
O12 C13 1.274(5) . ?
O12 Ag4 2.354(3) 2_566 ?
O12 Ag5 2.588(3) 2_566 ?
O13 N4 1.237(5) . ?
O14 N4 1.253(5) . ?
O15 N4 1.247(5) . ?
O16 N5 1.254(5) . ?
O16 Ag1 2.565(5) 1_455 ?
O17 N5 1.250(6) . ?
O17 Ag1 2.544(4) 1_455 ?
O18 N5 1.242(6) . ?
N1 C1 1.342(6) . ?
N1 C5 1.350(7) . ?
N1 H1N 0.8600 . ?
N2 C6 1.353(6) . ?
N2 C10 1.356(7) . ?
N2 H2N 0.8600 . ?
N3 C11 1.342(6) . ?
N3 C15 1.355(6) . ?
N3 H3N 0.8600 . ?
C1 C2 1.363(6) . ?
C1 H1 0.9300 . ?
C2 C3 1.437(6) . ?
C3 C4 1.434(6) . ?
C4 C5 1.351(7) . ?
C4 H4 0.9300 . ?
C5 H5 0.9300 . ?
C6 C7 1.369(6) . ?
C6 H6 0.9300 . ?
C7 C8 1.435(6) . ?
C8 C9 1.435(6) . ?
C9 C10 1.336(7) . ?
C9 H9 0.9300 . ?
C10 H10 0.9300 . ?
C11 C12 1.366(6) . ?
C11 H11 0.9300 . ?
C12 C13 1.439(6) . ?
C13 C14 1.426(6) . ?
C14 C15 1.354(7) . ?
C14 H14 0.9300 . ?
C15 H15 0.9300 . ?

loop_
_geom_hbond_atom_site_label_D
_geom_hbond_atom_site_label_H
_geom_hbond_atom_site_label_A
_geom_hbond_distance_DH
_geom_hbond_distance_HA
_geom_hbond_distance_DA
_geom_hbond_angle_DHA
_geom_hbond_site_symmetry_A
O1W H1W1 O16 0.85(4) 2.22(6) 2.845(6) 131(6) 2
O1W H1W1 O3 0.85(4) 2.48(6) 2.974(7) 118(5) 2_655
O1W H1W2 O18 0.85(8) 2.37(7) 2.950(6) 126(7) .
N1 H1N O15 0.86 1.96 2.810(5) 171.3 2_665
N2 H2N O1W 0.86 1.90 2.759(5) 173.5 2_656
N3 H3N O18 0.86 1.95 2.797(5) 170.3 2_556

loop_
_geom_torsion_atom_site_label_1
_geom_torsion_atom_site_label_2
_geom_torsion_atom_site_label_3
_geom_torsion_atom_site_label_4
_geom_torsion
_geom_torsion_site_symmetry_1
_geom_torsion_site_symmetry_2
_geom_torsion_site_symmetry_3
_geom_torsion_site_symmetry_4
_geom_torsion_publ_flag
O3 S1 O1 Ag1 6.7(4) . . . 2_655 ?
O2 S1 O1 Ag1 -121.9(3) . . . 2_655 ?
C2 S1 O1 Ag1 123.7(3) . . . 2_655 ?
O3 S1 O2 Ag1 -93.3(3) . . . . ?
O1 S1 O2 Ag1 35.3(3) . . . . ?
C2 S1 O2 Ag1 149.96(18) . . . . ?
O8 Ag1 O2 S1 -103.3(2) . . . . ?
O1 Ag1 O2 S1 16.2(3) 2_655 . . . ?
O17 Ag1 O2 S1 131.09(19) 1_655 . . . ?
O16 Ag1 O2 S1 112.8(2) 1_655 . . . ?
O8 Ag2 O4 C3 122.7(4) . . . . ?
O15 Ag2 O4 C3 -50.7(4) . . . . ?
O8 Ag2 O4 Ag3 -92.32(12) . . . . ?
O15 Ag2 O4 Ag3 94.31(14) . . . . ?
O6 Ag3 O4 C3 48.3(3) 2_666 . . . ?
O5 Ag3 O4 C3 -154.6(3) . . . . ?
O10 Ag3 O4 C3 -69.9(3) 2_666 . . . ?
Ag3 Ag3 O4 C3 125.6(3) 2_666 . . . ?
O6 Ag3 O4 Ag2 -101.09(14) 2_666 . . . ?
O5 Ag3 O4 Ag2 55.93(12) . . . . ?
O10 Ag3 O4 Ag2 140.65(14) 2_666 . . . ?
Ag3 Ag3 O4 Ag2 -23.79(11) 2_666 . . . ?
O7 S2 O5 Ag3 -88.4(3) . . . . ?
O6 S2 O5 Ag3 40.5(3) . . . . ?
C7 S2 O5 Ag3 155.1(2) . . . . ?
O7 S2 O5 Ag5 148.6(3) . . . 1_655 ?
O6 S2 O5 Ag5 -82.6(3) . . . 1_655 ?
C7 S2 O5 Ag5 32.0(3) . . . 1_655 ?
O6 Ag3 O5 S2 36.6(4) 2_666 . . . ?
O10 Ag3 O5 S2 -179.0(2) 2_666 . . . ?
O4 Ag3 O5 S2 -105.4(2) . . . . ?
Ag3 Ag3 O5 S2 -2.7(2) 2_666 . . . ?
O6 Ag3 O5 Ag5 -179.74(16) 2_666 . . 1_655 ?
O10 Ag3 O5 Ag5 -35.37(11) 2_666 . . 1_655 ?
O4 Ag3 O5 Ag5 38.25(11) . . . 1_655 ?
Ag3 Ag3 O5 Ag5 140.88(9) 2_666 . . 1_655 ?
O7 S2 O6 Ag3 52.6(3) . . . 2_666 ?
O5 S2 O6 Ag3 -76.6(2) . . . 2_666 ?
C7 S2 O6 Ag3 168.88(19) . . . 2_666 ?
O1 Ag1 O8 C8 91.0(3) 2_655 . . . ?
O2 Ag1 O8 C8 -139.7(3) . . . . ?
O17 Ag1 O8 C8 -18.4(4) 1_655 . . . ?
O16 Ag1 O8 C8 -83.5(3) 1_655 . . . ?
O1 Ag1 O8 Ag2 -66.95(17) 2_655 . . . ?
O2 Ag1 O8 Ag2 62.31(14) . . . . ?
O17 Ag1 O8 Ag2 -176.32(11) 1_655 . . . ?
O16 Ag1 O8 Ag2 118.51(16) 1_655 . . . ?
O4 Ag2 O8 C8 118.9(4) . . . . ?
O1W Ag2 O8 C8 -60.2(4) . . . . ?
O4 Ag2 O8 Ag1 -88.20(14) . . . . ?
O1W Ag2 O8 Ag1 92.65(16) . . . . ?
O11 S3 O9 Ag5 174.7(2) . . . . ?
O10 S3 O9 Ag5 -56.3(3) . . . . ?
C12 S3 O9 Ag5 58.2(2) . . . . ?
O11 S3 O9 Ag4 -97.9(2) . . . . ?
O10 S3 O9 Ag4 31.1(2) . . . . ?
C12 S3 O9 Ag4 145.58(15) . . . . ?
O5 Ag5 O9 S3 -81.1(2) 1_455 . . . ?
O12 Ag5 O9 S3 -16.6(2) . . . . ?
O12 Ag5 O9 S3 70.7(2) 2_566 . . . ?
O10 Ag5 O9 S3 26.2(4) 2_566 . . . ?
O5 Ag5 O9 Ag4 -177.61(9) 1_455 . . . ?
O12 Ag5 O9 Ag4 -113.18(10) . . . . ?
O12 Ag5 O9 Ag4 -25.89(9) 2_566 . . . ?
O10 Ag5 O9 Ag4 -70.4(2) 2_566 . . . ?
O12 Ag4 O9 S3 -94.63(17) 2_566 . . . ?
O14 Ag4 O9 S3 30.47(19) . . . . ?
O16 Ag4 O9 S3 114.63(19) . . . . ?
O13 Ag4 O9 S3 50.2(4) . . . . ?
O12 Ag4 O9 Ag5 28.64(10) 2_566 . . . ?
O14 Ag4 O9 Ag5 153.74(10) . . . . ?
O16 Ag4 O9 Ag5 -122.10(12) . . . . ?
O13 Ag4 O9 Ag5 173.5(2) . . . . ?
O11 S3 O10 Ag3 2.9(4) . . . 2_666 ?
O9 S3 O10 Ag3 -126.8(3) . . . 2_666 ?
C12 S3 O10 Ag3 119.3(3) . . . 2_666 ?
O11 S3 O10 Ag5 -167.4(2) . . . 2_566 ?
O9 S3 O10 Ag5 63.0(3) . . . 2_566 ?
C12 S3 O10 Ag5 -50.9(3) . . . 2_566 ?
O9 Ag5 O12 C13 -47.0(3) . . . . ?
O5 Ag5 O12 C13 75.3(3) 1_455 . . . ?
O12 Ag5 O12 C13 -134.3(3) 2_566 . . . ?
O10 Ag5 O12 C13 153.6(3) 2_566 . . . ?
O9 Ag5 O12 Ag4 174.16(14) . . . 2_566 ?
O5 Ag5 O12 Ag4 -63.50(12) 1_455 . . 2_566 ?
O12 Ag5 O12 Ag4 86.94(11) 2_566 . . 2_566 ?
O10 Ag5 O12 Ag4 14.77(11) 2_566 . . 2_566 ?
O9 Ag5 O12 Ag5 87.22(11) . . . 2_566 ?
O5 Ag5 O12 Ag5 -150.45(11) 1_455 . . 2_566 ?
O12 Ag5 O12 Ag5 0.0 2_566 . . 2_566 ?
O10 Ag5 O12 Ag5 -72.17(10) 2_566 . . 2_566 ?
O12 Ag4 O13 N4 117.2(3) 2_566 . . . ?
O14 Ag4 O13 N4 -0.9(2) . . . . ?
O16 Ag4 O13 N4 -86.8(3) . . . . ?
O9 Ag4 O13 N4 -25.6(5) . . . . ?
O12 Ag4 O14 N4 -85.1(3) 2_566 . . . ?
O16 Ag4 O14 N4 96.5(3) . . . . ?
O9 Ag4 O14 N4 171.0(2) . . . . ?
O13 Ag4 O14 N4 0.9(2) . . . . ?
O4 Ag2 O15 N4 -127.6(4) . . . . ?
O1W Ag2 O15 N4 50.6(4) . . . . ?
O12 Ag4 O16 N5 -124.7(4) 2_566 . . . ?
O14 Ag4 O16 N5 52.9(4) . . . . ?
O9 Ag4 O16 N5 -56.8(4) . . . . ?
O13 Ag4 O16 N5 102.6(4) . . . . ?
O12 Ag4 O16 Ag1 -24.4(3) 2_566 . . 1_455 ?
O14 Ag4 O16 Ag1 153.11(12) . . . 1_455 ?
O9 Ag4 O16 Ag1 43.40(11) . . . 1_455 ?
O13 Ag4 O16 Ag1 -157.19(12) . . . 1_455 ?
Ag4 O13 N4 O15 -178.7(4) . . . . ?
Ag4 O13 N4 O14 1.7(4) . . . . ?
Ag2 O15 N4 O13 -176.1(3) . . . . ?
Ag2 O15 N4 O14 3.6(6) . . . . ?
Ag4 O14 N4 O13 -1.7(4) . . . . ?
Ag4 O14 N4 O15 178.6(4) . . . . ?
Ag1 O17 N5 O18 174.7(4) 1_455 . . . ?
Ag1 O17 N5 O16 -4.8(5) 1_455 . . . ?
Ag4 O16 N5 O18 -72.0(5) . . . . ?
Ag1 O16 N5 O18 -174.8(4) 1_455 . . . ?
Ag4 O16 N5 O17 107.6(4) . . . . ?
Ag1 O16 N5 O17 4.8(4) 1_455 . . . ?
C5 N1 C1 C2 -0.8(7) . . . . ?
N1 C1 C2 C3 -1.0(7) . . . . ?
N1 C1 C2 S1 178.8(3) . . . . ?
O3 S1 C2 C1 -0.1(5) . . . . ?
O2 S1 C2 C1 121.1(4) . . . . ?
O1 S1 C2 C1 -121.6(4) . . . . ?
O3 S1 C2 C3 179.7(4) . . . . ?
O2 S1 C2 C3 -59.1(4) . . . . ?
O1 S1 C2 C3 58.2(4) . . . . ?
Ag2 O4 C3 C4 126.1(4) . . . . ?
Ag3 O4 C3 C4 -13.9(5) . . . . ?
Ag2 O4 C3 C2 -54.0(5) . . . . ?
Ag3 O4 C3 C2 166.1(3) . . . . ?
C1 C2 C3 O4 -178.2(4) . . . . ?
S1 C2 C3 O4 2.0(6) . . . . ?
C1 C2 C3 C4 1.7(6) . . . . ?
S1 C2 C3 C4 -178.1(3) . . . . ?
O4 C3 C4 C5 179.3(4) . . . . ?
C2 C3 C4 C5 -0.6(6) . . . . ?
C1 N1 C5 C4 2.0(7) . . . . ?
C3 C4 C5 N1 -1.2(7) . . . . ?
C10 N2 C6 C7 1.2(6) . . . . ?
N2 C6 C7 C8 1.6(6) . . . . ?
N2 C6 C7 S2 -176.3(3) . . . . ?
O7 S2 C7 C6 2.3(4) . . . . ?
O5 S2 C7 C6 123.7(3) . . . . ?
O6 S2 C7 C6 -118.4(3) . . . . ?
O7 S2 C7 C8 -175.6(3) . . . . ?
O5 S2 C7 C8 -54.2(4) . . . . ?
O6 S2 C7 C8 63.7(4) . . . . ?
Ag1 O8 C8 C7 172.9(3) . . . . ?
Ag2 O8 C8 C7 -36.9(6) . . . . ?
Ag1 O8 C8 C9 -5.7(5) . . . . ?
Ag2 O8 C8 C9 144.5(3) . . . . ?
C6 C7 C8 O8 177.8(4) . . . . ?
S2 C7 C8 O8 -4.4(6) . . . . ?
C6 C7 C8 C9 -3.5(6) . . . . ?
S2 C7 C8 C9 174.3(3) . . . . ?
O8 C8 C9 C10 -178.2(4) . . . . ?
C7 C8 C9 C10 3.0(6) . . . . ?
C8 C9 C10 N2 -0.5(7) . . . . ?
C6 N2 C10 C9 -1.7(7) . . . . ?
C15 N3 C11 C12 1.2(7) . . . . ?
N3 C11 C12 C13 1.4(6) . . . . ?
N3 C11 C12 S3 -178.1(3) . . . . ?
O11 S3 C12 C11 -3.2(4) . . . . ?
O10 S3 C12 C11 -124.1(3) . . . . ?
O9 S3 C12 C11 118.5(3) . . . . ?
O11 S3 C12 C13 177.4(3) . . . . ?
O10 S3 C12 C13 56.5(4) . . . . ?
O9 S3 C12 C13 -60.9(4) . . . . ?
Ag4 O12 C13 C14 14.1(5) 2_566 . . . ?
Ag5 O12 C13 C14 -117.6(4) . . . . ?
Ag5 O12 C13 C14 123.8(4) 2_566 . . . ?
Ag4 O12 C13 C12 -166.3(3) 2_566 . . . ?
Ag5 O12 C13 C12 62.0(5) . . . . ?
Ag5 O12 C13 C12 -56.6(5) 2_566 . . . ?
C11 C12 C13 O12 176.9(4) . . . . ?
S3 C12 C13 O12 -3.7(6) . . . . ?
C11 C12 C13 C14 -3.5(6) . . . . ?
S3 C12 C13 C14 175.9(3) . . . . ?
O12 C13 C14 C15 -177.0(4) . . . . ?
C12 C13 C14 C15 3.3(7) . . . . ?
C13 C14 C15 N3 -1.0(8) . . . . ?
C11 N3 C15 C14 -1.4(7) . . . . ?
